data_4501022
loop_
_publ_author_name
'Reger, Daniel L.'
'Debreczeni, Agota'
'Horger, Jacob J.'
'Smith, Mark D.'

_publ_section_title
;
 Structures of Bifunctional Molecules Containing Two Very Different
 Supramolecular Synthons: Carboxylic Acid and Strong
 \p&#x00B7;&#x00B7;&#x00B7;\p Stacking 1,8-Naphthalimide Ring
;
_journal_issue 9
_journal_name_full 'Crystal Growth &amp; Design'
_journal_page_first 4068
_journal_paper_doi 10.1021/cg200636k
_journal_volume 11
_journal_year 2011
_chemical_absolute_configuration syn
_chemical_formula_moiety 'C15 H11 N O4'
_chemical_formula_sum 'C15 H11 N O4'
_chemical_formula_weight 269.25
_chemical_name_systematic
; 
 ? 
;
_space_group_IT_number 4
_symmetry_cell_setting monoclinic
_symmetry_space_group_name_Hall 'P 2yb'
_symmetry_space_group_name_H-M 'P 1 21 1'
_atom_sites_solution_hydrogens geom
_atom_sites_solution_primary direct
_atom_sites_solution_secondary difmap
_audit_creation_method SHELXL-97
_cell_angle_alpha 90.00
_cell_angle_beta 90.9990(10)
_cell_angle_gamma 90.00
_cell_formula_units_Z 4
_cell_length_a 7.0532(3)
_cell_length_b 14.0806(6)
_cell_length_c 12.0234(6)
_cell_measurement_reflns_used 9993
_cell_measurement_temperature 150(2)
_cell_measurement_theta_max 26.383
_cell_measurement_theta_min 2.227
_cell_volume 1193.90(9)
_computing_cell_refinement 'SAINT-Plus Version 6.45 (Bruker, 2001)'
_computing_data_collection 'SMART Version 5.625 (Bruker, 2001)'
_computing_data_reduction 'SAINT-Plus Version 6.45 (Bruker, 2001)'
_computing_molecular_graphics various
_computing_publication_material 'SHELXTL Version 6.14 (Bruker, 2000)'
_computing_structure_refinement 'SHELXL-97 (Sheldrick, 1997)'
_computing_structure_solution 'SHELXS-97 (Sheldrick, 1990)'
_diffrn_ambient_temperature 150(2)
_diffrn_measured_fraction_theta_full 1.000
_diffrn_measured_fraction_theta_max 1.000
_diffrn_measurement_device_type 'Bruker SMART APEX CCD diffractometer'
_diffrn_measurement_method 'omega scans'
_diffrn_radiation_monochromator graphite
_diffrn_radiation_source 'fine-focus sealed tube'
_diffrn_radiation_type MoK\a
_diffrn_radiation_wavelength 0.71073
_diffrn_reflns_av_R_equivalents 0.0311
_diffrn_reflns_av_sigmaI/netI 0.0188
_diffrn_reflns_limit_h_max 8
_diffrn_reflns_limit_h_min -8
_diffrn_reflns_limit_k_max 17
_diffrn_reflns_limit_k_min -17
_diffrn_reflns_limit_l_max 15
_diffrn_reflns_limit_l_min -15
_diffrn_reflns_number 17900
_diffrn_reflns_theta_full 26.39
_diffrn_reflns_theta_max 26.39
_diffrn_reflns_theta_min 1.69
_exptl_absorpt_coefficient_mu 0.110
_exptl_absorpt_correction_type none
_exptl_crystal_colour colorless
_exptl_crystal_density_diffrn 1.498
_exptl_crystal_density_method 'not measured'
_exptl_crystal_description plate
_exptl_crystal_F_000 560
_exptl_crystal_size_max 0.54
_exptl_crystal_size_mid 0.44
_exptl_crystal_size_min 0.10
_refine_diff_density_max 0.221
_refine_diff_density_min -0.230
_refine_diff_density_rms 0.067
_refine_ls_extinction_method none
_refine_ls_goodness_of_fit_ref 1.054
_refine_ls_hydrogen_treatment mixed
_refine_ls_matrix_type full
_refine_ls_number_parameters 371
_refine_ls_number_reflns 2545
_refine_ls_number_restraints 1
_refine_ls_restrained_S_all 1.053
_refine_ls_R_factor_all 0.0304
_refine_ls_R_factor_gt 0.0293
_refine_ls_shift/su_max 0.000
_refine_ls_shift/su_mean 0.000
_refine_ls_structure_factor_coef Fsqd
_refine_ls_weighting_details 'calc w=1/[\s^2^(Fo^2^)+(0.0487P)^2^+0.2113P] where P=(Fo^2^+2Fc^2^)/3'
_refine_ls_weighting_scheme calc
_refine_ls_wR_factor_gt 0.0756
_refine_ls_wR_factor_ref 0.0770
_reflns_number_gt 2468
_reflns_number_total 2545
_reflns_threshold_expression >2sigma(I)
_cod_data_source_file cg200636k_si_001.cif
_cod_data_source_block jh2aa10s
_cod_depositor_comments
;
The following automatic conversions were performed:

'_symmetry_cell_setting' value 'Monoclinic' changed to 'monoclinic'
according to /home/saulius/struct/CIF-dictionaries/cif_core.dic
dictionary named 'cif_core.dic' version 2.4.1 from 2010-06-29.

Automatic conversion script
Id: cif_fix_values 1715 2011-07-08 13:25:40Z adriana 
;
_cod_original_sg_symbol_H-M 'P 21'
_cod_database_code 4501022

loop_
_symmetry_equiv_pos_as_xyz
'x, y, z'
'-x, y+1/2, -z'

loop_
_atom_site_label
_atom_site_type_symbol
_atom_site_fract_x
_atom_site_fract_y
_atom_site_fract_z
_atom_site_U_iso_or_equiv
_atom_site_adp_type
_atom_site_occupancy
_atom_site_symmetry_multiplicity
_atom_site_calc_flag
_atom_site_refinement_flags
C1 C 0.5841(3) 0.39232(14) 0.36790(16) 0.0203(4) Uani 1 1 d .
C2 C 0.5401(3) 0.29516(14) 0.32891(17) 0.0220(4) Uani 1 1 d .
C3 C 0.4874(3) 0.27860(15) 0.21646(17) 0.0209(4) Uani 1 1 d .
C4 C 0.4636(3) 0.35505(15) 0.14136(17) 0.0209(4) Uani 1 1 d .
C5 C 0.4919(3) 0.45338(14) 0.18020(16) 0.0203(4) Uani 1 1 d .
C6 C 0.5556(3) 0.22041(16) 0.40271(19) 0.0281(4) Uani 1 1 d .
H6 H 0.5907 0.2320 0.4781 0.034 Uiso 1 1 calc R
C7 C 0.5195(3) 0.12703(16) 0.3662(2) 0.0329(5) Uani 1 1 d .
H7 H 0.5275 0.0760 0.4177 0.039 Uiso 1 1 calc R
C8 C 0.4730(3) 0.10924(15) 0.2573(2) 0.0326(5) Uani 1 1 d .
H8A H 0.4517 0.0457 0.2338 0.039 Uiso 1 1 calc R
C9 C 0.4559(3) 0.18416(16) 0.17884(19) 0.0267(4) Uani 1 1 d .
C10 C 0.4082(3) 0.16961(17) 0.0656(2) 0.0327(5) Uani 1 1 d .
H10 H 0.3903 0.1067 0.0387 0.039 Uiso 1 1 calc R
C11 C 0.3874(3) 0.24431(18) -0.00598(19) 0.0327(5) Uani 1 1 d .
H11 H 0.3552 0.2329 -0.0819 0.039 Uiso 1 1 calc R
C12 C 0.4135(3) 0.33815(17) 0.03194(17) 0.0262(4) Uani 1 1 d .
H12 H 0.3964 0.3898 -0.0180 0.031 Uiso 1 1 calc R
C13 C 0.6229(3) 0.56217(14) 0.32007(17) 0.0222(4) Uani 1 1 d .
H13 H 0.6573 0.5604 0.4011 0.027 Uiso 1 1 calc R
C14 C 0.8009(3) 0.59169(15) 0.25952(18) 0.0272(4) Uani 1 1 d .
H14A H 0.7790 0.5861 0.1791 0.041 Uiso 1 1 calc R
H14B H 0.9064 0.5503 0.2823 0.041 Uiso 1 1 calc R
H14C H 0.8321 0.6577 0.2782 0.041 Uiso 1 1 calc R
C15 C 0.4634(3) 0.63403(15) 0.30681(16) 0.0220(4) Uani 1 1 d .
N1 N 0.5610(2) 0.46532(11) 0.28941(14) 0.0195(3) Uani 1 1 d .
O1 O 0.6388(2) 0.41009(11) 0.46192(11) 0.0283(3) Uani 1 1 d .
O2 O 0.4608(2) 0.52293(11) 0.12309(12) 0.0279(3) Uani 1 1 d .
O3 O 0.4912(2) 0.71484(10) 0.27573(13) 0.0267(3) Uani 1 1 d .
O4 O 0.2987(2) 0.60257(11) 0.34199(13) 0.0278(3) Uani 1 1 d .
H4 H 0.235(4) 0.649(2) 0.341(3) 0.048(9) Uiso 1 1 d .
C16 C 1.0216(3) 0.09152(15) 0.37190(16) 0.0211(4) Uani 1 1 d .
C17 C 1.0153(3) 0.18170(15) 0.30877(17) 0.0210(4) Uani 1 1 d .
C18 C 0.9729(3) 0.18144(15) 0.19348(17) 0.0210(4) Uani 1 1 d .
C19 C 0.9399(3) 0.09587(16) 0.13549(16) 0.0219(4) Uani 1 1 d .
C20 C 0.9495(3) 0.00412(15) 0.19567(17) 0.0216(4) Uani 1 1 d .
C21 C 1.0473(3) 0.26575(16) 0.36455(18) 0.0254(4) Uani 1 1 d .
H21 H 1.0739 0.2650 0.4423 0.031 Uiso 1 1 calc R
C22 C 1.0406(3) 0.35234(15) 0.30710(19) 0.0292(5) Uani 1 1 d .
H22 H 1.0659 0.4100 0.3457 0.035 Uiso 1 1 calc R
C23 C 0.9978(3) 0.35422(16) 0.1950(2) 0.0296(5) Uani 1 1 d .
H23 H 0.9924 0.4134 0.1571 0.036 Uiso 1 1 calc R
C24 C 0.9615(3) 0.26915(16) 0.13529(18) 0.0249(4) Uani 1 1 d .
C25 C 0.9145(3) 0.26726(18) 0.02006(19) 0.0307(5) Uani 1 1 d .
H25 H 0.9065 0.3252 -0.0203 0.037 Uiso 1 1 calc R
C26 C 0.8808(3) 0.18336(19) -0.03361(18) 0.0327(5) Uani 1 1 d .
H26 H 0.8481 0.1836 -0.1106 0.039 Uiso 1 1 calc R
C27 C 0.8938(3) 0.09690(18) 0.02370(17) 0.0280(4) Uani 1 1 d .
H27 H 0.8708 0.0389 -0.0146 0.034 Uiso 1 1 calc R
C28 C 0.9801(3) -0.08141(14) 0.37214(16) 0.0224(4) Uani 1 1 d .
H28 H 1.0252 -0.0666 0.4495 0.027 Uiso 1 1 calc R
C29 C 0.7744(3) -0.11368(16) 0.3825(2) 0.0324(5) Uani 1 1 d .
H29A H 0.7166 -0.1201 0.3082 0.049 Uiso 1 1 calc R
H29B H 0.7038 -0.0666 0.4252 0.049 Uiso 1 1 calc R
H29C H 0.7708 -0.1751 0.4208 0.049 Uiso 1 1 calc R
C30 C 1.1102(3) -0.15861(14) 0.33038(16) 0.0213(4) Uani 1 1 d .
N2 N 0.9924(2) 0.00796(12) 0.30996(14) 0.0204(3) Uani 1 1 d .
O5 O 1.0487(2) 0.08779(11) 0.47161(12) 0.0306(3) Uani 1 1 d .
O6 O 0.9210(2) -0.07233(12) 0.15160(12) 0.0305(3) Uani 1 1 d .
O7 O 1.0773(2) -0.24140(11) 0.35047(14) 0.0297(3) Uani 1 1 d .
O8 O 1.2656(2) -0.12883(11) 0.28168(12) 0.0255(3) Uani 1 1 d .
H8 H 1.338(4) -0.176(2) 0.277(2) 0.038(7) Uiso 1 1 d .

loop_
_atom_site_aniso_label
_atom_site_aniso_U_11
_atom_site_aniso_U_22
_atom_site_aniso_U_33
_atom_site_aniso_U_23
_atom_site_aniso_U_13
_atom_site_aniso_U_12
C1 0.0155(8) 0.0225(10) 0.0231(9) 0.0016(7) 0.0009(7) 0.0004(7)
C2 0.0148(9) 0.0232(11) 0.0282(10) 0.0020(8) 0.0033(7) 0.0010(7)
C3 0.0132(8) 0.0214(10) 0.0282(10) -0.0029(8) 0.0027(7) 0.0013(7)
C4 0.0147(8) 0.0241(10) 0.0240(10) -0.0032(8) 0.0020(7) -0.0003(7)
C5 0.0169(9) 0.0233(10) 0.0206(9) -0.0002(8) -0.0009(7) 0.0006(7)
C6 0.0222(10) 0.0266(10) 0.0357(11) 0.0062(9) 0.0014(8) 0.0032(8)
C7 0.0262(11) 0.0236(10) 0.0491(13) 0.0115(10) 0.0073(9) 0.0027(9)
C8 0.0232(10) 0.0189(11) 0.0561(14) -0.0020(10) 0.0084(10) 0.0006(8)
C9 0.0155(9) 0.0240(10) 0.0409(12) -0.0060(9) 0.0066(8) 0.0000(8)
C10 0.0250(10) 0.0304(12) 0.0430(13) -0.0183(10) 0.0085(9) -0.0057(9)
C11 0.0246(10) 0.0437(14) 0.0299(11) -0.0153(10) 0.0041(8) -0.0050(9)
C12 0.0210(9) 0.0340(12) 0.0238(10) -0.0029(8) 0.0008(7) -0.0020(8)
C13 0.0219(9) 0.0191(9) 0.0254(10) -0.0026(8) -0.0038(7) 0.0012(7)
C14 0.0192(9) 0.0199(9) 0.0424(12) -0.0013(9) -0.0003(8) -0.0003(8)
C15 0.0221(10) 0.0221(9) 0.0219(9) -0.0044(8) -0.0011(7) 0.0016(8)
N1 0.0197(8) 0.0176(8) 0.0211(8) -0.0007(6) -0.0016(6) 0.0005(6)
O1 0.0345(8) 0.0284(8) 0.0218(7) 0.0028(6) -0.0053(6) -0.0030(7)
O2 0.0327(8) 0.0253(8) 0.0255(7) 0.0060(6) -0.0061(6) 0.0000(6)
O3 0.0253(7) 0.0184(7) 0.0367(8) 0.0017(6) 0.0033(6) 0.0032(6)
O4 0.0218(7) 0.0212(7) 0.0405(8) 0.0002(6) 0.0037(6) 0.0028(6)
C16 0.0193(9) 0.0218(9) 0.0221(9) -0.0024(8) 0.0005(7) 0.0031(8)
C17 0.0163(9) 0.0205(9) 0.0262(10) 0.0001(8) 0.0021(7) 0.0031(8)
C18 0.0136(8) 0.0223(9) 0.0271(10) 0.0040(8) 0.0032(7) 0.0037(8)
C19 0.0172(9) 0.0260(10) 0.0226(9) 0.0005(9) 0.0003(7) 0.0031(8)
C20 0.0199(9) 0.0223(10) 0.0225(10) -0.0015(8) -0.0010(7) 0.0015(8)
C21 0.0224(10) 0.0234(10) 0.0305(11) -0.0044(9) 0.0023(8) 0.0014(8)
C22 0.0253(10) 0.0199(10) 0.0426(13) -0.0045(9) 0.0063(9) 0.0000(8)
C23 0.0220(10) 0.0221(10) 0.0450(13) 0.0078(9) 0.0084(9) 0.0034(8)
C24 0.0165(9) 0.0258(10) 0.0326(11) 0.0054(9) 0.0050(8) 0.0028(8)
C25 0.0245(10) 0.0349(12) 0.0329(11) 0.0146(10) 0.0027(8) 0.0047(9)
C26 0.0268(10) 0.0465(13) 0.0246(10) 0.0078(10) -0.0028(8) 0.0025(10)
C27 0.0236(10) 0.0354(12) 0.0249(10) 0.0009(9) -0.0025(8) 0.0017(9)
C28 0.0235(9) 0.0187(9) 0.0250(9) 0.0025(8) -0.0006(7) 0.0025(8)
C29 0.0224(10) 0.0294(12) 0.0454(13) 0.0090(10) 0.0054(9) 0.0048(8)
C30 0.0208(9) 0.0195(9) 0.0235(9) -0.0005(7) -0.0034(7) 0.0020(7)
N2 0.0218(8) 0.0171(8) 0.0223(8) 0.0010(7) -0.0009(6) 0.0031(7)
O5 0.0447(9) 0.0251(7) 0.0219(7) -0.0022(6) -0.0034(6) 0.0042(7)
O6 0.0374(8) 0.0252(8) 0.0285(7) -0.0056(6) -0.0072(6) 0.0011(6)
O7 0.0253(7) 0.0187(7) 0.0453(9) 0.0009(7) 0.0027(6) 0.0010(6)
O8 0.0227(7) 0.0197(7) 0.0342(8) 0.0033(6) 0.0039(6) 0.0039(6)

loop_
_atom_type_symbol
_atom_type_description
_atom_type_scat_dispersion_real
_atom_type_scat_dispersion_imag
_atom_type_scat_source
C C 0.0033 0.0000 'International Tables Vol C Tables 4.2.6.8 and 6.1.1.4'
H H 0.0000 0.0000 'International Tables Vol C Tables 4.2.6.8 and 6.1.1.4'
N N 0.0061 0.0000 'International Tables Vol C Tables 4.2.6.8 and 6.1.1.4'
O O 0.0106 0.0000 'International Tables Vol C Tables 4.2.6.8 and 6.1.1.4'

loop_
_geom_angle_atom_site_label_1
_geom_angle_atom_site_label_2
_geom_angle_atom_site_label_3
_geom_angle
O1 C1 N1 120.42(18)
O1 C1 C2 123.22(18)
N1 C1 C2 116.35(16)
C6 C2 C3 120.35(19)
C6 C2 C1 119.23(18)
C3 C2 C1 120.39(17)
C4 C3 C2 120.74(18)
C4 C3 C9 119.56(18)
C2 C3 C9 119.69(19)
C12 C4 C3 120.29(19)
C12 C4 C5 119.75(19)
C3 C4 C5 119.96(17)
O2 C5 N1 119.28(17)
O2 C5 C4 123.83(17)
N1 C5 C4 116.88(16)
C2 C6 C7 120.0(2)
C2 C6 H6 120.0
C7 C6 H6 120.0
C8 C7 C6 120.6(2)
C8 C7 H7 119.7
C6 C7 H7 119.7
C7 C8 C9 121.1(2)
C7 C8 H8A 119.4
C9 C8 H8A 119.4
C10 C9 C8 123.3(2)
C10 C9 C3 118.4(2)
C8 C9 C3 118.2(2)
C11 C10 C9 121.2(2)
C11 C10 H10 119.4
C9 C10 H10 119.4
C10 C11 C12 120.4(2)
C10 C11 H11 119.8
C12 C11 H11 119.8
C4 C12 C11 120.1(2)
C4 C12 H12 120.0
C11 C12 H12 120.0
N1 C13 C15 111.94(15)
N1 C13 C14 112.09(17)
C15 C13 C14 112.58(17)
N1 C13 H13 106.6
C15 C13 H13 106.6
C14 C13 H13 106.6
C13 C14 H14A 109.5
C13 C14 H14B 109.5
H14A C14 H14B 109.5
C13 C14 H14C 109.5
H14A C14 H14C 109.5
H14B C14 H14C 109.5
O3 C15 O4 124.10(19)
O3 C15 C13 122.21(18)
O4 C15 C13 113.41(17)
C5 N1 C1 125.17(16)
C5 N1 C13 116.16(16)
C1 N1 C13 118.59(16)
C15 O4 H4 103(2)
O5 C16 N2 120.45(19)
O5 C16 C17 123.20(19)
N2 C16 C17 116.34(16)
C21 C17 C18 120.67(19)
C21 C17 C16 118.98(18)
C18 C17 C16 120.33(18)
C19 C18 C17 121.19(18)
C19 C18 C24 119.47(18)
C17 C18 C24 119.34(19)
C27 C19 C18 120.5(2)
C27 C19 C20 119.6(2)
C18 C19 C20 119.87(16)
O6 C20 N2 119.51(19)
O6 C20 C19 123.63(18)
N2 C20 C19 116.86(17)
C17 C21 C22 120.26(19)
C17 C21 H21 119.9
C22 C21 H21 119.9
C23 C22 C21 120.3(2)
C23 C22 H22 119.9
C21 C22 H22 119.9
C22 C23 C24 120.95(19)
C22 C23 H23 119.5
C24 C23 H23 119.5
C23 C24 C25 123.2(2)
C23 C24 C18 118.49(19)
C25 C24 C18 118.3(2)
C26 C25 C24 120.9(2)
C26 C25 H25 119.5
C24 C25 H25 119.5
C25 C26 C27 120.67(19)
C25 C26 H26 119.7
C27 C26 H26 119.7
C19 C27 C26 120.1(2)
C19 C27 H27 120.0
C26 C27 H27 120.0
N2 C28 C30 113.89(16)
N2 C28 C29 111.20(16)
C30 C28 C29 113.31(17)
N2 C28 H28 105.9
C30 C28 H28 105.9
C29 C28 H28 105.9
C28 C29 H29A 109.5
C28 C29 H29B 109.5
H29A C29 H29B 109.5
C28 C29 H29C 109.5
H29A C29 H29C 109.5
H29B C29 H29C 109.5
O7 C30 O8 123.82(19)
O7 C30 C28 120.29(18)
O8 C30 C28 115.59(17)
C20 N2 C16 125.33(17)
C20 N2 C28 116.89(16)
C16 N2 C28 117.22(16)
C30 O8 H8 107.2(19)

loop_
_geom_bond_atom_site_label_1
_geom_bond_atom_site_label_2
_geom_bond_distance
C1 O1 1.214(2)
C1 N1 1.403(3)
C1 C2 1.477(3)
C2 C6 1.380(3)
C2 C3 1.415(3)
C3 C4 1.413(3)
C3 C9 1.421(3)
C4 C12 1.377(3)
C4 C5 1.474(3)
C5 O2 1.214(2)
C5 N1 1.403(2)
C6 C7 1.408(3)
C6 H6 0.9500
C7 C8 1.368(4)
C7 H7 0.9500
C8 C9 1.419(3)
C8 H8A 0.9500
C9 C10 1.412(3)
C10 C11 1.365(4)
C10 H10 0.9500
C11 C12 1.409(3)
C11 H11 0.9500
C12 H12 0.9500
C13 N1 1.477(2)
C13 C15 1.520(3)
C13 C14 1.520(3)
C13 H13 1.0000
C14 H14A 0.9800
C14 H14B 0.9800
C14 H14C 0.9800
C15 O3 1.215(3)
C15 O4 1.320(2)
O4 H4 0.79(3)
C16 O5 1.212(2)
C16 N2 1.406(3)
C16 C17 1.480(3)
C17 C21 1.377(3)
C17 C18 1.413(3)
C18 C19 1.409(3)
C18 C24 1.421(3)
C19 C27 1.377(3)
C19 C20 1.482(3)
C20 O6 1.215(3)
C20 N2 1.403(3)
C21 C22 1.402(3)
C21 H21 0.9500
C22 C23 1.377(3)
C22 H22 0.9500
C23 C24 1.417(3)
C23 H23 0.9500
C24 C25 1.419(3)
C25 C26 1.365(4)
C25 H25 0.9500
C26 C27 1.401(3)
C26 H26 0.9500
C27 H27 0.9500
C28 N2 1.467(3)
C28 C30 1.514(3)
C28 C29 1.527(3)
C28 H28 1.0000
C29 H29A 0.9800
C29 H29B 0.9800
C29 H29C 0.9800
C30 O7 1.214(3)
C30 O8 1.320(2)
O8 H8 0.84(3)

loop_
_geom_hbond_atom_site_label_D
_geom_hbond_atom_site_label_H
_geom_hbond_atom_site_label_A
_geom_hbond_distance_DH
_geom_hbond_distance_HA
_geom_hbond_distance_DA
_geom_hbond_angle_DHA
_geom_hbond_site_symmetry_A
O4 H4 O7 0.79(3) 1.91(3) 2.698(2) 176(3) 1_465
O8 H8 O3 0.84(3) 1.88(3) 2.718(2) 175(3) 1_645

loop_
_geom_torsion_atom_site_label_1
_geom_torsion_atom_site_label_2
_geom_torsion_atom_site_label_3
_geom_torsion_atom_site_label_4
_geom_torsion
O1 C1 C2 C6 2.0(3)
N1 C1 C2 C6 -178.51(17)
O1 C1 C2 C3 -176.32(18)
N1 C1 C2 C3 3.1(3)
C6 C2 C3 C4 177.41(18)
C1 C2 C3 C4 -4.3(3)
C6 C2 C3 C9 -1.9(3)
C1 C2 C3 C9 176.47(18)
C2 C3 C4 C12 179.62(17)
C9 C3 C4 C12 -1.1(3)
C2 C3 C4 C5 -0.6(3)
C9 C3 C4 C5 178.66(18)
C12 C4 C5 O2 5.4(3)
C3 C4 C5 O2 -174.41(19)
C12 C4 C5 N1 -173.84(17)
C3 C4 C5 N1 6.4(3)
C3 C2 C6 C7 0.2(3)
C1 C2 C6 C7 -178.18(19)
C2 C6 C7 C8 1.5(3)
C6 C7 C8 C9 -1.3(3)
C7 C8 C9 C10 -180.0(2)
C7 C8 C9 C3 -0.3(3)
C4 C3 C9 C10 2.3(3)
C2 C3 C9 C10 -178.41(17)
C4 C3 C9 C8 -177.34(18)
C2 C3 C9 C8 1.9(3)
C8 C9 C10 C11 177.8(2)
C3 C9 C10 C11 -1.8(3)
C9 C10 C11 C12 0.1(3)
C3 C4 C12 C11 -0.7(3)
C5 C4 C12 C11 179.57(18)
C10 C11 C12 C4 1.2(3)
N1 C13 C15 O3 -144.35(19)
C14 C13 C15 O3 -17.0(3)
N1 C13 C15 O4 41.6(2)
C14 C13 C15 O4 168.95(17)
O2 C5 N1 C1 172.93(18)
C4 C5 N1 C1 -7.8(3)
O2 C5 N1 C13 -10.5(3)
C4 C5 N1 C13 168.75(17)
O1 C1 N1 C5 -177.37(18)
C2 C1 N1 C5 3.2(3)
O1 C1 N1 C13 6.1(3)
C2 C1 N1 C13 -173.36(17)
C15 C13 N1 C5 59.1(2)
C14 C13 N1 C5 -68.5(2)
C15 C13 N1 C1 -124.09(17)
C14 C13 N1 C1 108.3(2)
O5 C16 C17 C21 2.0(3)
N2 C16 C17 C21 -178.49(18)
O5 C16 C17 C18 -176.56(18)
N2 C16 C17 C18 2.9(2)
C21 C17 C18 C19 -179.98(18)
C16 C17 C18 C19 -1.4(3)
C21 C17 C18 C24 -0.6(3)
C16 C17 C18 C24 177.91(17)
C17 C18 C19 C27 178.29(17)
C24 C18 C19 C27 -1.1(3)
C17 C18 C19 C20 0.0(3)
C24 C18 C19 C20 -179.36(17)
C27 C19 C20 O6 0.9(3)
C18 C19 C20 O6 179.27(19)
C27 C19 C20 N2 -178.44(17)
C18 C19 C20 N2 -0.1(2)
C18 C17 C21 C22 -0.9(3)
C16 C17 C21 C22 -179.45(19)
C17 C21 C22 C23 1.5(3)
C21 C22 C23 C24 -0.6(3)
C22 C23 C24 C25 179.25(19)
C22 C23 C24 C18 -0.9(3)
C19 C18 C24 C23 -179.15(18)
C17 C18 C24 C23 1.5(3)
C19 C18 C24 C25 0.7(3)
C17 C18 C24 C25 -178.62(17)
C23 C24 C25 C26 -179.97(19)
C18 C24 C25 C26 0.1(3)
C24 C25 C26 C27 -0.7(3)
C18 C19 C27 C26 0.5(3)
C20 C19 C27 C26 178.79(18)
C25 C26 C27 C19 0.4(3)
N2 C28 C30 O7 -158.44(19)
C29 C28 C30 O7 -30.0(3)
N2 C28 C30 O8 27.6(2)
C29 C28 C30 O8 156.05(17)
O6 C20 N2 C16 -177.53(18)
C19 C20 N2 C16 1.9(3)
O6 C20 N2 C28 -6.4(3)
C19 C20 N2 C28 173.02(16)
O5 C16 N2 C20 176.26(18)
C17 C16 N2 C20 -3.3(3)
O5 C16 N2 C28 5.2(3)
C17 C16 N2 C28 -174.36(17)
C30 C28 N2 C20 59.5(2)
C29 C28 N2 C20 -70.0(2)
C30 C28 N2 C16 -128.63(17)
C29 C28 N2 C16 101.9(2)
